data_7232189
loop_
_publ_author_name
'Ye, Jin'
'Barrio, Maria'
'C\'eolin, Ren\'e'
'Qureshi, Navid'
'Negrier, Philippe'
'Rietveld, Ivo B.'
'Tamarit, Josep Llu\'is'

_publ_section_title
;
 Ordered and disordered solvates of C60 and CBrCl2H
;
_journal_issue 7
_journal_name_full CrystEngComm
_journal_page_first 1180
_journal_paper_doi 10.1039/C8CE02150C
_journal_volume 21
_journal_year 2019
_chemical_formula_moiety 'C60, 2(C0.50 H0.50 Br0.50 Cl)'
_chemical_formula_sum 'C61 H Br Cl2'
_chemical_formula_weight 884.42
_space_group_IT_number 15
_space_group_name_Hall '-C 2yc'
_space_group_name_H-M_alt 'C 1 2/c 1'
_symmetry_cell_setting monoclinic
_symmetry_Int_Tables_number 15
_symmetry_space_group_name_Hall '-C 2yc'
_symmetry_space_group_name_H-M 'C 1 2/c 1'
_audit_creation_date 2017-01-31
_audit_creation_method 'Materials Studio'
_audit_update_record
;
2018-12-19 deposited with the CCDC.
2019-01-18 downloaded from the CCDC.
;
_cell_angle_alpha 90
_cell_angle_beta 90.21(2)
_cell_angle_gamma 90
_cell_formula_units_Z 4
_cell_length_a 10.140(3)
_cell_length_b 31.233(9)
_cell_length_c 10.122(3)
_cell_measurement_temperature 295(1)
_cell_measurement_theta_max 25
_cell_measurement_theta_min 4
_cell_volume 3205.6(16)
_diffrn_ambient_temperature 295(1)
_diffrn_measurement_device_type 'Inel CPS120'
_diffrn_radiation_monochromator germanium
_diffrn_radiation_source 'fine-focus sealed tube'
_diffrn_radiation_type CuK\a~1~
_diffrn_radiation_wavelength 1.540562
_exptl_crystal_colour black
_exptl_crystal_density_diffrn 1.833
_exptl_crystal_description 'Powder Sample'
_cod_data_source_file c8ce02150c2.cif
_cod_data_source_block C60-CHCl2Br_CCDC1
_cod_depositor_comments 'Adding full bibliography for 7232188--7232189.cif.'
_cod_original_sg_symbol_H-M 'C 2/c'
_cod_database_code 7232189

loop_
_symmetry_equiv_pos_site_id
_symmetry_equiv_pos_as_xyz
1 x,y,z
2 -x,y,1/2-z
3 -x,-y,-z
4 x,-y,1/2+z
5 1/2+x,1/2+y,z
6 1/2-x,1/2+y,1/2-z
7 1/2-x,1/2-y,-z
8 1/2+x,1/2-y,1/2+z

loop_
_atom_site_label
_atom_site_type_symbol
_atom_site_fract_x
_atom_site_fract_y
_atom_site_fract_z
_atom_site_U_iso_or_equiv
_atom_site_adp_type
_atom_site_occupancy
C31 C 0.4831(18) 0.0601(4) 0.7076(15) 0.05000 Uiso 0.50
H1 H 0.3979(18) 0.0559(4) 0.7717(15) 0.05000 Uiso 0.50
Cl2 Cl 0.4646(19) 0.0279(6) 0.5662(19) 0.05000 Uiso 0.50
Cl3 Cl 0.6269(19) 0.0449(6) 0.7930(18) 0.05000 Uiso 0.25
Cl4 Cl 0.4952(16) 0.1140(5) 0.6603(11) 0.05000 Uiso 0.25
Br3 Br 0.6408(19) 0.0435(6) 0.8013(19) 0.05000 Uiso 0.25
Br4 Br 0.4964(17) 0.1192(5) 0.6557(12) 0.05000 Uiso 0.25
C1 C -0.0599 0.2340(2) 0.4187 0.05000 Uiso 1.00
C2 C 0.0176 0.2115(2) 0.5115 0.05000 Uiso 1.00
C3 C 0.1485 0.2115(2) 0.4656 0.05000 Uiso 1.00
C4 C 0.1519 0.2340(2) 0.3453 0.05000 Uiso 1.00
C5 C 0.0231 0.2479(2) 0.3164 0.05000 Uiso 1.00
C6 C 0.2290 0.1746(2) 0.4837 0.05000 Uiso 1.00
C7 C 0.3120 0.1607(2) 0.3813 0.05000 Uiso 1.00
C8 C 0.3155 0.1835(2) 0.2597 0.05000 Uiso 1.00
C9 C 0.2359 0.2199(2) 0.2418 0.05000 Uiso 1.00
C10 C 0.1901 0.2199(2) 0.1105 0.05000 Uiso 1.00
C11 C 0.2417 0.1835(2) 0.0472 0.05000 Uiso 1.00
C12 C 0.3189 0.1610(2) 0.1395 0.05000 Uiso 1.00
C13 C 0.3189 0.1155(2) 0.1395 0.05000 Uiso 1.00
C14 C 0.2414 0.0930(2) 0.0472 0.05000 Uiso 1.00
C15 C 0.1630 0.1157(2) -0.0460 0.05000 Uiso 1.00
C16 C 0.1630 0.1607(2) -0.0460 0.05000 Uiso 1.00
C17 C 0.0342 0.1746(2) -0.0743 0.05000 Uiso 1.00
C18 C -0.0176 0.0650(2) -0.0110 0.05000 Uiso 1.00
C19 C 0.0599 0.0425(2) 0.0812 0.05000 Uiso 1.00
C20 C 0.1901 0.0565(2) 0.1105 0.05000 Uiso 1.00
C21 C 0.2359 0.0565(2) 0.2418 0.05000 Uiso 1.00
C22 C 0.3155 0.0930(2) 0.2597 0.05000 Uiso 1.00
C23 C 0.3120 0.1157(2) 0.3813 0.05000 Uiso 1.00
C24 C 0.2290 0.1018(2) 0.4837 0.05000 Uiso 1.00
C25 C 0.1485 0.0650(2) 0.4656 0.05000 Uiso 1.00
C26 C 0.1519 0.0425(2) 0.3453 0.05000 Uiso 1.00
C27 C 0.0231 0.0286(2) 0.3164 0.05000 Uiso 1.00
C28 C -0.0342 0.1018(2) 0.5749 0.05000 Uiso 1.00
C29 C 0.0454 0.1382(2) 0.5928 0.05000 Uiso 1.00
C30 C 0.1777 0.1382(2) 0.5469 0.05000 Uiso 1.00

loop_
_geom_angle_atom_site_label_1
_geom_angle_atom_site_label_2
_geom_angle_atom_site_label_3
_geom_angle
_geom_angle_site_symmetry_1
_geom_angle_site_symmetry_3
_geom_angle_publ_flag
C2 C1 C10 119.9(4) . 2_555 no
C5 C1 C10 120.04(7) . 2_555 no
C2 C1 C5 108.12(14) . . no
C3 C2 C17 119.9(4) . 2_555 no
C1 C2 C17 119.8(2) . 2_555 no
C1 C2 C3 107.7(2) . . no
C4 C3 C6 120.0(2) . . no
C2 C3 C6 119.9(4) . . no
C2 C3 C4 108.2(2) . . no
C3 C4 C5 107.98(14) . . no
C3 C4 C9 120.0(4) . . no
C5 C4 C9 120.04(7) . . no
C4 C5 C5 119.95(17) . 2_555 no
C1 C5 C4 108.0(3) . . no
C1 C5 C5 120.03(17) . 2_555 no
C3 C6 C7 120.0(3) . . no
C3 C6 C30 120.03(17) . . no
C7 C6 C30 108.0(5) . . no
C6 C7 C8 120.0(4) . . no
C8 C7 C23 120.0(3) . . no
C6 C7 C23 108.0(3) . . no
C9 C8 C12 108.0(2) . . no
C7 C8 C12 120.0(5) . . no
C7 C8 C9 120.0(2) . . no
C4 C9 C8 120.0(3) . . no
C4 C9 C10 119.97(17) . . no
C8 C9 C10 108.0(4) . . no
C9 C10 C11 108.0(4) . . no
C1 C10 C9 119.98(17) 2_555 . no
C1 C10 C11 120.2(3) 2_555 . no
C10 C11 C12 108.0(2) . . no
C10 C11 C16 119.8(2) . . no
C12 C11 C16 120.0(5) . . no
C8 C12 C11 108.1(4) . . no
C11 C12 C13 120.0(3) . . no
C8 C12 C13 120.0(3) . . no
C12 C13 C14 120.0(3) . . no
C14 C13 C22 108.0(4) . . no
C12 C13 C22 120.0(3) . . no
C13 C14 C20 108.0(2) . . no
C13 C14 C15 120.1(5) . . no
C15 C14 C20 120.0(2) . . no
C14 C15 C16 119.9(3) . . no
C14 C15 C28 120.1(4) . 2_555 no
C16 C15 C28 108.0(3) . 2_555 no
C11 C16 C17 119.9(4) . . no
C15 C16 C17 108.0(3) . . no
C11 C16 C15 120.0(3) . . no
C2 C17 C29 120.22(17) 2_555 2_555 no
C2 C17 C16 120.4(3) 2_555 . no
C16 C17 C29 108.1(5) . 2_555 no
C25 C18 C28 120.0(4) 2_555 2_555 no
C19 C18 C25 108.0(2) . 2_555 no
C19 C18 C28 120.0(2) . 2_555 no
C18 C19 C27 108.00(13) . 2_555 no
C18 C19 C20 120.1(4) . . no
C20 C19 C27 119.95(7) . 2_555 no
C14 C20 C19 119.9(3) . . no
C14 C20 C21 108.0(4) . . no
C19 C20 C21 120.04(17) . . no
C20 C21 C26 119.99(17) . . no
C22 C21 C26 119.9(3) . . no
C20 C21 C22 108.0(4) . . no
C13 C22 C23 120.1(5) . . no
C21 C22 C23 120.0(2) . . no
C13 C22 C21 108.0(2) . . no
C22 C23 C24 120.1(4) . . no
C7 C23 C24 108.0(3) . . no
C7 C23 C22 119.9(3) . . no
C25 C24 C30 119.97(17) . . no
C23 C24 C30 108.0(5) . . no
C23 C24 C25 120.0(3) . . no
C24 C25 C26 120.0(2) . . no
C18 C25 C24 120.0(4) 2_555 . no
C18 C25 C26 108.0(2) 2_555 . no
C25 C26 C27 107.98(13) . . no
C21 C26 C25 120.1(4) . . no
C21 C26 C27 120.02(7) . . no
C19 C27 C26 108.0(3) 2_555 . no
C26 C27 C27 119.95(17) . 2_555 no
C19 C27 C27 120.05(17) 2_555 2_555 no
C15 C28 C29 108.0(5) 2_555 . no
C15 C28 C18 120.0(3) 2_555 2_555 no
C18 C28 C29 120.00(17) 2_555 . no
C17 C29 C30 119.9(4) 2_555 . no
C17 C29 C28 107.9(2) 2_555 . no
C28 C29 C30 120.0(4) . . no
C6 C30 C24 108.0(2) . . no
C6 C30 C29 120.0(4) . . no
C24 C30 C29 120.0(4) . . no
Br3 C31 Br4 109.5(11) . . yes
Br3 C31 Cl2 109.4(11) . . yes
Br3 C31 Cl4 109.5(11) . . yes
Br4 C31 Cl2 109.5(10) . . yes
Br4 C31 Cl3 109.5(11) . . yes
Cl2 C31 Cl3 109.4(12) . . yes
Cl2 C31 Cl4 109.5(11) . . yes
Cl3 C31 Cl4 109.6(12) . . yes
Br3 C31 H1 109.4(15) . . no
Br4 C31 H1 109.5(13) . . no
Cl2 C31 H1 109.5(15) . . no
Cl3 C31 H1 109.4(15) . . no
Cl4 C31 H1 109.5(13) . . no

loop_
_geom_bond_atom_site_label_1
_geom_bond_atom_site_label_2
_geom_bond_distance
_geom_bond_site_symmetry_2
_geom_bond_publ_flag
Br3 C31 1.93(3) . yes
Br4 C31 1.92(2) . yes
Cl2 C31 1.76(2) . yes
Cl3 C31 1.76(3) . yes
Cl4 C31 1.76(2) . yes
C1 C2 1.410(4) . no
C1 C5 1.406(3) . no
C1 C10 1.422(3) 2_555 no
C2 C17 1.418(7) 2_555 no
C2 C3 1.4079(4) . no
C3 C4 1.406(4) . no
C3 C6 1.424(7) . no
C4 C5 1.406(3) . no
C4 C9 1.423(3) . no
C5 C5 1.4219(4) 2_555 no
C6 C30 1.405(7) . no
C6 C7 1.406(3) . no
C7 C23 1.406(9) . no
C7 C8 1.423(4) . no
C8 C9 1.406(7) . no
C8 C12 1.406(4) . no
C9 C10 1.4062(4) . no
C10 C11 1.407(7) . no
C11 C12 1.405(4) . no
C11 C16 1.424(4) . no
C12 C13 1.421(9) . no
C13 C14 1.407(4) . no
C13 C22 1.406(4) . no
C14 C20 1.408(7) . no
C14 C15 1.421(4) . no
C15 C28 1.406(3) 2_555 no
C15 C16 1.406(9) . no
C16 C17 1.405(3) . no
C17 C29 1.406(7) 2_555 no
C18 C25 1.4062(4) 2_555 no
C18 C19 1.406(4) . no
C18 C28 1.421(7) 2_555 no
C19 C20 1.421(3) . no
C19 C27 1.406(3) 2_555 no
C20 C21 1.4062(4) . no
C21 C26 1.422(3) . no
C21 C22 1.408(7) . no
C22 C23 1.421(4) . no
C23 C24 1.406(3) . no
C24 C25 1.421(7) . no
C24 C30 1.405(7) . no
C25 C26 1.406(4) . no
C26 C27 1.406(3) . no
C27 C27 1.4219(4) 2_555 no
C28 C29 1.406(7) . no
C29 C30 1.4213(4) . no
C31 H1 1.09(2) . no

loop_
_geom_contact_atom_site_label_1
_geom_contact_atom_site_label_2
_geom_contact_distance
_geom_contact_site_symmetry_2
_geom_contact_publ_flag
Br3 C21 3.39(2) 3_656 no
Br3 Br4 3.15(2) . no
Br3 Cl2 3.01(3) . no
Br3 Cl4 3.01(2) . no
Br3 C24 3.126(19) 2_656 no
Br3 C25 3.247(19) 2_656 no
Br3 C20 3.67(2) 3_656 no
Br3 C26 3.72(2) 3_656 no
Br4 C13 3.534(14) 2_655 no
Br4 Br3 3.15(2) . no
Br4 Cl2 3.01(2) . no
Br4 Cl3 3.01(2) . no
Br4 C6 3.653(16) . no
Br4 C7 3.585(14) . no
Br4 C23 3.344(14) . no
Br4 C24 3.263(16) . no
Br4 C14 3.464(16) 2_655 no
Br4 C15 3.633(17) 2_655 no
Br4 C30 3.462(17) . no
Cl2 Br4 3.01(2) . no
Cl2 Cl3 2.87(3) . no
Cl2 Br3 3.01(3) . no
Cl2 C24 3.42(2) . no
Cl2 C25 3.554(19) . no
Cl2 Cl4 2.87(2) . no
Cl3 Cl2 2.87(3) . no
Cl3 Cl4 2.87(2) . no
Cl3 C24 3.222(19) 2_656 no
Cl3 C25 3.393(19) 2_656 no
Cl3 C21 3.48(2) 3_656 no
Cl3 Br4 3.01(2) . no
Cl4 Br3 3.01(2) . no
Cl4 Cl2 2.87(2) . no
Cl4 Cl3 2.87(2) . no
Cl4 C23 3.375(13) . no
Cl4 C24 3.254(15) . no
Cl4 C30 3.497(16) . no
Cl4 C13 3.579(13) 2_655 no
Cl4 C14 3.466(15) 2_655 no
C1 C10 3.508(4) 8_455 no
C1 C11 3.521(7) 8_455 no
C3 C3 3.240(7) 7_556 no
C3 C4 3.260(5) 7_556 no
C4 C6 3.548(7) 7_556 no
C4 C3 3.260(5) 7_556 no
C6 C4 3.548(7) 7_556 no
C6 Br4 3.653(16) . no
C7 Br4 3.585(14) . no
C10 C10 3.168(5) 7_555 no
C10 C11 3.484(8) 7_555 no
C10 C1 3.508(4) 8_554 no
C11 C10 3.484(8) 7_555 no
C11 C1 3.521(7) 8_554 no
C13 Br4 3.534(14) 2_655 no
C13 Cl4 3.579(13) 2_655 no
C14 Br4 3.464(16) 2_655 no
C14 Cl4 3.466(15) 2_655 no
C15 Br4 3.633(17) 2_655 no
C17 C29 3.558(3) 1_554 no
C18 C19 3.458(9) 3_555 no
C18 C27 3.431(8) 4_554 no
C19 C27 3.500(6) 4_554 no
C19 C19 3.348(7) 3_555 no
C19 C18 3.458(9) 3_555 no
C20 Br3 3.67(2) 3_656 no
C21 Cl3 3.48(2) 3_656 no
C21 Br3 3.39(2) 3_656 no
C23 Br4 3.344(14) . no
C23 Cl4 3.375(13) . no
C24 Br4 3.263(16) . no
C24 Cl2 3.42(2) . no
C24 Cl4 3.254(15) . no
C24 Br3 3.126(19) 2_656 no
C24 Cl3 3.222(19) 2_656 no
C25 Cl2 3.554(19) . no
C25 Br3 3.247(19) 2_656 no
C25 Cl3 3.393(19) 2_656 no
C26 Br3 3.72(2) 3_656 no
C27 C19 3.500(6) 4_555 no
C27 C18 3.431(8) 4_555 no
C28 C29 3.553(3) 2_556 no
C29 C17 3.558(3) 1_556 no
C29 C28 3.553(3) 2_556 no
C29 C29 3.3161(10) 2_556 no
C30 Br4 3.462(17) . no
C30 Cl4 3.497(16) . no

loop_
_geom_torsion_atom_site_label_1
_geom_torsion_atom_site_label_2
_geom_torsion_atom_site_label_3
_geom_torsion_atom_site_label_4
_geom_torsion
_geom_torsion_site_symmetry_1
_geom_torsion_site_symmetry_3
_geom_torsion_site_symmetry_4
_geom_torsion_publ_flag
C5 C1 C2 C3 -0.2(6) . . . no
C5 C1 C2 C17 -142.1(4) . . 2_555 no
C10 C1 C2 C3 142.6(4) 2_555 . . no
C10 C1 C2 C17 0.7(5) 2_555 . 2_555 no
C2 C1 C5 C4 0.1(6) . . . no
C2 C1 C5 C5 142.8(5) . . 2_555 no
C10 C1 C5 C4 -142.6(5) 2_555 . . no
C10 C1 C5 C5 0.0(9) 2_555 . 2_555 no
C2 C1 C10 C9 -138.4(5) . 2_555 2_555 no
C2 C1 C10 C11 -0.1(5) . 2_555 2_555 no
C5 C1 C10 C9 -0.1(9) . 2_555 2_555 no
C5 C1 C10 C11 138.2(5) . 2_555 2_555 no
C1 C2 C3 C4 0.2(6) . . . no
C1 C2 C3 C6 -142.5(4) . . . no
C17 C2 C3 C4 142.0(4) 2_555 . . no
C17 C2 C3 C6 -0.7(3) 2_555 . . no
C1 C2 C17 C29 138.3(3) . 2_555 . no
C1 C2 C17 C16 -0.9(5) . 2_555 2_555 no
C3 C2 C17 C29 1.0(3) . 2_555 . no
C3 C2 C17 C16 -138.2(3) . 2_555 2_555 no
C2 C3 C4 C5 -0.1(6) . . . no
C2 C3 C4 C9 -142.7(4) . . . no
C6 C3 C4 C5 142.6(4) . . . no
C6 C3 C4 C9 -0.1(5) . . . no
C2 C3 C6 C7 138.4(3) . . . no
C2 C3 C6 C30 0.2(3) . . . no
C4 C3 C6 C7 0.1(5) . . . no
C4 C3 C6 C30 -138.1(3) . . . no
C3 C4 C5 C1 0.0(6) . . . no
C3 C4 C5 C5 -142.7(5) . . 2_555 no
C9 C4 C5 C1 142.6(5) . . . no
C9 C4 C5 C5 -0.1(9) . . 2_555 no
C3 C4 C9 C8 0.0(5) . . . no
C3 C4 C9 C10 138.2(5) . . . no
C5 C4 C9 C8 -138.2(5) . . . no
C5 C4 C9 C10 0.1(9) . . . no
C1 C5 C5 C1 -138.2(5) . 2_555 2_555 no
C1 C5 C5 C4 0.0(9) . 2_555 2_555 no
C4 C5 C5 C1 0.0(9) . 2_555 2_555 no
C4 C5 C5 C4 138.3(5) . 2_555 2_555 no
C3 C6 C7 C8 0.0(5) . . . no
C3 C6 C7 C23 -142.7(3) . . . no
C30 C6 C7 C8 142.7(3) . . . no
C30 C6 C7 C23 -0.02(2) . . . no
C3 C6 C30 C24 142.7(2) . . . no
C3 C6 C30 C29 0.0(3) . . . no
C7 C6 C30 C24 0.04(2) . . . no
C7 C6 C30 C29 -142.6(2) . . . no
C6 C7 C8 C9 -0.1(5) . . . no
C6 C7 C8 C12 -138.2(3) . . . no
C23 C7 C8 C9 138.2(3) . . . no
C23 C7 C8 C12 0.00(5) . . . no
C6 C7 C23 C22 142.66(2) . . . no
C6 C7 C23 C24 0.00(3) . . . no
C8 C7 C23 C22 0.00(3) . . . no
C8 C7 C23 C24 -142.66(2) . . . no
C7 C8 C9 C4 0.1(5) . . . no
C7 C8 C9 C10 -142.6(3) . . . no
C12 C8 C9 C4 142.6(3) . . . no
C12 C8 C9 C10 0.0(4) . . . no
C7 C8 C12 C11 142.7(2) . . . no
C7 C8 C12 C13 -0.02(3) . . . no
C9 C8 C12 C11 0.1(4) . . . no
C9 C8 C12 C13 -142.6(2) . . . no
C4 C9 C10 C11 -142.8(5) . . . no
C4 C9 C10 C1 0.0(9) . . 2_555 no
C8 C9 C10 C11 -0.1(4) . . . no
C8 C9 C10 C1 142.7(5) . . 2_555 no
C9 C10 C11 C12 0.2(4) . . . no
C9 C10 C11 C16 142.5(3) . . . no
C1 C10 C11 C12 -142.5(3) 2_555 . . no
C1 C10 C11 C16 -0.2(5) 2_555 . . no
C10 C11 C12 C8 -0.2(4) . . . no
C10 C11 C12 C13 142.5(2) . . . no
C16 C11 C12 C8 -142.5(2) . . . no
C16 C11 C12 C13 0.27(2) . . . no
C10 C11 C16 C15 -138.1(3) . . . no
C10 C11 C16 C17 -0.1(5) . . . no
C12 C11 C16 C15 -0.27(2) . . . no
C12 C11 C16 C17 137.8(3) . . . no
C8 C12 C13 C14 138.22(2) . . . no
C8 C12 C13 C22 0.00(3) . . . no
C11 C12 C13 C14 -0.11(2) . . . no
C11 C12 C13 C22 -138.33(2) . . . no
C12 C13 C14 C15 -0.05(2) . . . no
C12 C13 C14 C20 -142.7(2) . . . no
C22 C13 C14 C15 142.6(2) . . . no
C22 C13 C14 C20 -0.1(4) . . . no
C12 C13 C22 C21 142.7(2) . . . no
C12 C13 C22 C23 0.03(2) . . . no
C14 C13 C22 C21 0.1(4) . . . no
C14 C13 C22 C23 -142.6(2) . . . no
C13 C14 C15 C16 0.05(2) . . . no
C13 C14 C15 C28 -138.1(3) . . 2_555 no
C20 C14 C15 C16 138.3(3) . . . no
C20 C14 C15 C28 0.1(5) . . 2_555 no
C13 C14 C20 C19 142.6(3) . . . no
C13 C14 C20 C21 0.0(4) . . . no
C15 C14 C20 C19 -0.1(5) . . . no
C15 C14 C20 C21 -142.7(3) . . . no
C14 C15 C16 C11 0.11(2) . . . no
C14 C15 C16 C17 -142.38(2) . . . no
C28 C15 C16 C11 142.74(2) 2_555 . . no
C28 C15 C16 C17 0.26(2) 2_555 . . no
C14 C15 C28 C18 -0.1(5) . 2_555 . no
C14 C15 C28 C29 142.6(3) . 2_555 2_555 no
C16 C15 C28 C18 -142.6(3) . 2_555 . no
C16 C15 C28 C29 0.02(2) . 2_555 2_555 no
C11 C16 C17 C2 0.6(5) . . 2_555 no
C11 C16 C17 C29 -143.0(3) . . 2_555 no
C15 C16 C17 C2 143.1(3) . . 2_555 no
C15 C16 C17 C29 -0.43(2) . . 2_555 no
C16 C17 C29 C28 0.44(2) . 2_555 2_555 no
C16 C17 C29 C30 142.8(2) . 2_555 2_555 no
C25 C18 C19 C20 -142.7(4) 2_555 . . no
C25 C18 C19 C27 0.0(6) 2_555 . 2_555 no
C28 C18 C19 C20 -0.1(5) 2_555 . . no
C28 C18 C19 C27 142.6(4) 2_555 . 2_555 no
C19 C18 C25 C24 142.6(4) . 2_555 2_555 no
C19 C18 C25 C26 0.0(6) . 2_555 2_555 no
C19 C18 C28 C15 0.0(5) . 2_555 . no
C19 C18 C28 C29 -138.2(3) . 2_555 2_555 no
C25 C18 C28 C15 138.2(3) 2_555 2_555 . no
C18 C19 C20 C14 0.1(5) . . . no
C18 C19 C20 C21 138.2(5) . . . no
C27 C19 C20 C14 -138.1(5) 2_555 . . no
C27 C19 C20 C21 -0.1(9) 2_555 . . no
C18 C19 C27 C27 -142.6(5) . 2_555 . no
C18 C19 C27 C26 0.0(6) . 2_555 2_555 no
C20 C19 C27 C27 0.1(9) . 2_555 . no
C20 C19 C27 C26 142.7(5) . 2_555 2_555 no
C14 C20 C21 C22 0.0(4) . . . no
C14 C20 C21 C26 142.5(5) . . . no
C19 C20 C21 C22 -142.5(5) . . . no
C19 C20 C21 C26 0.0(9) . . . no
C20 C21 C22 C13 0.0(4) . . . no
C20 C21 C22 C23 142.7(3) . . . no
C26 C21 C22 C13 -142.5(3) . . . no
C26 C21 C22 C23 0.2(5) . . . no
C20 C21 C26 C25 -138.2(5) . . . no
C20 C21 C26 C27 0.1(9) . . . no
C22 C21 C26 C25 -0.2(5) . . . no
C22 C21 C26 C27 138.1(5) . . . no
C13 C22 C23 C7 -0.02(4) . . . no
C13 C22 C23 C24 138.2(3) . . . no
C21 C22 C23 C7 -138.3(3) . . . no
C21 C22 C23 C24 -0.1(5) . . . no
C7 C23 C24 C25 142.6(3) . . . no
C7 C23 C24 C30 0.00(5) . . . no
C22 C23 C24 C25 0.0(5) . . . no
C22 C23 C24 C30 -142.6(3) . . . no
C23 C24 C25 C26 0.0(5) . . . no
C23 C24 C25 C18 -138.2(3) . . 2_555 no
C30 C24 C25 C26 138.2(3) . . . no
C30 C24 C25 C18 0.0(3) . . 2_555 no
C23 C24 C30 C6 -0.04(2) . . . no
C23 C24 C30 C29 142.6(2) . . . no
C25 C24 C30 C6 -142.6(2) . . . no
C25 C24 C30 C29 0.1(3) . . . no
C24 C25 C26 C21 0.1(5) . . . no
C24 C25 C26 C27 -142.6(4) . . . no
C18 C25 C26 C21 142.7(4) 2_555 . . no
C18 C25 C26 C27 0.0(6) 2_555 . . no
C21 C26 C27 C19 -142.7(5) . . 2_555 no
C21 C26 C27 C27 -0.1(9) . . 2_555 no
C25 C26 C27 C19 0.0(6) . . 2_555 no
C25 C26 C27 C27 142.7(5) . . 2_555 no
C26 C27 C27 C19 0.0(9) . 2_555 . no
C26 C27 C27 C26 -138.3(6) . 2_555 2_555 no
C19 C27 C27 C19 138.2(6) 2_555 2_555 . no
C15 C28 C29 C30 -142.6(2) 2_555 . . no
C15 C28 C29 C17 -0.28(2) 2_555 . 2_555 no
C18 C28 C29 C30 0.0(3) 2_555 . . no
C18 C28 C29 C17 142.4(2) 2_555 . 2_555 no
C28 C29 C30 C6 138.2(3) . . . no
C28 C29 C30 C24 -0.1(3) . . . no
C17 C29 C30 C6 0.3(3) 2_555 . . no
C17 C29 C30 C24 -137.9(3) 2_555 . . no
